data_4300742
_journal_name_full 'Inorganic Chemistry'
_journal_paper_doi 10.1021/ic0520768
_journal_year 2006
_chemical_formula_moiety 'C68 H64 N8 O13 Re4,4(C1 H2 Cl2),2(C24 B1 F20)'
_chemical_formula_sum 'C120 H72 B2 Cl8 F40 N8 O13 Re4'
_chemical_formula_weight 3643.94
_space_group_IT_number 14
_symmetry_cell_setting monoclinic
_symmetry_space_group_name_Hall '-P 2yn'
_symmetry_space_group_name_H-M 'P 1 21/n 1'
_cell_angle_alpha 90.00
_cell_angle_beta 92.2845(13)
_cell_angle_gamma 90.00
_cell_formula_units_Z 2
_cell_length_a 16.1182(2)
_cell_length_b 17.6845(2)
_cell_length_c 21.2961(3)
_cell_measurement_temperature 150
_cell_volume 6065.46(13)
_diffrn_ambient_temperature 150
_exptl_crystal_density_diffrn 1.995
_cod_original_sg_symbol_H-M 'P 21/n'
_cod_database_code 4300742

loop_
_symmetry_equiv_pos_as_xyz
'x, y, z'
'-x+1/2, y+1/2, -z+1/2'
'-x, -y, -z'
'x-1/2, -y-1/2, z-1/2'

loop_
_atom_site_label
_atom_site_type_symbol
_atom_site_fract_x
_atom_site_fract_y
_atom_site_fract_z
_atom_site_U_iso_or_equiv
_atom_site_adp_type
_atom_site_occupancy
_atom_site_symmetry_multiplicity
_atom_site_calc_flag
_atom_site_refinement_flags
_atom_site_disorder_assembly
_atom_site_disorder_group
Re(1) Re 0.218492(9) 0.045552(8) 0.297388(6) 0.02212(4) Uani 1 1 d . . .
Re(2) Re 0.080654(8) 0.022723(7) 0.441184(6) 0.01777(4) Uani 1 1 d . . .
Cl(91) Cl 0.60156(8) 0.35920(6) 0.54075(6) 0.0538(3) Uani 1 1 d . . .
Cl(92) Cl 0.49836(11) 0.23210(9) 0.50735(15) 0.1502(11) Uani 1 1 d . . .
Cl(93) Cl 0.85115(7) 0.12946(6) 0.89184(5) 0.0449(3) Uani 1 1 d . . .
Cl(94) Cl 1.00091(8) 0.03743(6) 0.90628(6) 0.0483(3) Uani 1 1 d . . .
F(312) F 0.01466(14) 0.46750(12) 0.82684(10) 0.0373(5) Uani 1 1 d . . .
F(313) F 0.03912(16) 0.56825(14) 0.91824(12) 0.0507(7) Uani 1 1 d . . .
F(314) F 0.17682(17) 0.65898(13) 0.92124(12) 0.0523(7) Uani 1 1 d . . .
F(315) F 0.29136(14) 0.64092(11) 0.83210(11) 0.0393(6) Uani 1 1 d . . .
F(316) F 0.27120(13) 0.53898(11) 0.74290(10) 0.0316(5) Uani 1 1 d . . .
F(322) F 0.13981(13) 0.57521(11) 0.65295(10) 0.0316(5) Uani 1 1 d . . .
F(323) F 0.23046(15) 0.59898(11) 0.55308(10) 0.0382(6) Uani 1 1 d . . .
F(324) F 0.32352(15) 0.48454(13) 0.50595(10) 0.0410(6) Uani 1 1 d . . .
F(325) F 0.30994(14) 0.34285(12) 0.55405(10) 0.0398(6) Uani 1 1 d . . .
F(326) F 0.21647(14) 0.31610(11) 0.65000(10) 0.0321(5) Uani 1 1 d . . .
F(332) F 0.27045(12) 0.37116(11) 0.76571(10) 0.0311(5) Uani 1 1 d . . .
F(333) F 0.29597(13) 0.23551(12) 0.81675(11) 0.0400(6) Uani 1 1 d . . .
F(334) F 0.16434(15) 0.14430(11) 0.84247(11) 0.0406(6) Uani 1 1 d . . .
F(335) F 0.00779(14) 0.19344(12) 0.81345(12) 0.0459(7) Uani 1 1 d . . .
F(336) F -0.01963(13) 0.32587(12) 0.76111(10) 0.0351(5) Uani 1 1 d . . .
F(342) F 0.03500(13) 0.33267(11) 0.63492(10) 0.0319(5) Uani 1 1 d . . .
F(343) F -0.10813(15) 0.34892(13) 0.57028(11) 0.0439(6) Uani 1 1 d . . .
F(344) F -0.20371(15) 0.47444(14) 0.58520(12) 0.0489(7) Uani 1 1 d . . .
F(345) F -0.14916(14) 0.58490(12) 0.66628(12) 0.0454(6) Uani 1 1 d . . .
F(346) F -0.00699(14) 0.57150(11) 0.72998(11) 0.0377(6) Uani 1 1 d . . .
O(1) O 0.29451(18) 0.06651(14) 0.24882(13) 0.0376(7) Uani 1 1 d . . .
O(2) O 0.14168(14) 0.03341(12) 0.37542(10) 0.0209(5) Uani 1 1 d . . .
O(3) O 0.0000 0.0000 0.5000 0.0227(7) Uani 1 2 d S . .
O(11) O 0.18291(15) -0.05829(12) 0.27650(11) 0.0252(6) Uani 1 1 d . . .
O(21) O 0.10439(14) 0.12259(12) 0.47934(10) 0.0226(5) Uani 1 1 d . . .
O(119) O 0.11352(16) 0.06491(13) 0.24899(11) 0.0296(6) Uani 1 1 d . . .
O(219) O 0.17193(14) -0.00740(12) 0.50099(11) 0.0234(5) Uani 1 1 d . . .
N(18) N 0.30447(18) 0.00306(16) 0.36592(14) 0.0260(7) Uani 1 1 d . . .
N(28) N -0.02217(17) 0.06758(15) 0.38831(12) 0.0191(6) Uani 1 1 d . . .
N(112) N 0.21747(19) 0.15705(16) 0.33290(14) 0.0274(7) Uani 1 1 d . . .
N(212) N 0.05928(18) -0.09204(15) 0.41473(13) 0.0214(6) Uani 1 1 d . . .
C(11) C 0.2118(2) -0.12463(19) 0.29949(15) 0.0222(8) Uani 1 1 d . . .
C(12) C 0.1718(2) -0.18948(19) 0.27748(16) 0.0272(8) Uani 1 1 d . . .
C(13) C 0.1970(2) -0.2597(2) 0.29824(17) 0.0295(9) Uani 1 1 d . . .
C(14) C 0.2644(3) -0.2673(2) 0.34109(18) 0.0333(9) Uani 1 1 d . . .
C(15) C 0.3036(2) -0.2038(2) 0.36313(18) 0.0303(9) Uani 1 1 d . . .
C(16) C 0.2782(2) -0.13089(19) 0.34405(16) 0.0253(8) Uani 1 1 d . . .
C(17) C 0.3184(2) -0.0677(2) 0.37501(17) 0.0272(8) Uani 1 1 d . . .
C(19) C 0.3546(3) 0.0572(2) 0.4045(2) 0.0438(11) Uani 1 1 d . . .
C(21) C 0.0683(2) 0.18941(19) 0.46577(16) 0.0217(7) Uani 1 1 d . . .
C(22) C 0.1036(2) 0.2528(2) 0.49578(17) 0.0292(9) Uani 1 1 d . . .
C(23) C 0.0719(3) 0.3242(2) 0.48390(19) 0.0350(10) Uani 1 1 d . . .
C(24) C 0.0039(3) 0.3341(2) 0.44305(18) 0.0344(10) Uani 1 1 d . . .
C(25) C -0.0326(2) 0.2723(2) 0.41350(17) 0.0282(8) Uani 1 1 d . . .
C(26) C -0.0003(2) 0.19879(19) 0.42360(16) 0.0221(7) Uani 1 1 d . . .
C(27) C -0.0414(2) 0.13831(19) 0.38935(16) 0.0241(8) Uani 1 1 d . . .
C(29) C -0.0780(2) 0.01618(19) 0.35083(17) 0.0268(8) Uani 1 1 d . . .
C(110) C 0.3099(3) 0.1253(2) 0.4247(2) 0.0500(12) Uani 1 1 d . . .
C(111) C 0.2847(3) 0.1820(2) 0.37707(19) 0.0394(10) Uani 1 1 d . . .
C(113) C 0.1619(2) 0.2057(2) 0.31740(17) 0.0300(9) Uani 1 1 d . . .
C(114) C 0.0902(2) 0.1963(2) 0.27536(17) 0.0282(8) Uani 1 1 d . . .
C(115) C 0.0385(3) 0.2600(2) 0.2668(2) 0.0392(10) Uani 1 1 d . . .
C(116) C -0.0340(3) 0.2564(2) 0.2309(2) 0.0424(11) Uani 1 1 d . . .
C(117) C -0.0568(3) 0.1889(2) 0.20303(19) 0.0409(10) Uani 1 1 d . . .
C(118) C -0.0064(3) 0.1250(2) 0.20952(18) 0.0359(10) Uani 1 1 d . . .
C(119) C 0.0676(2) 0.12839(19) 0.24553(16) 0.0276(8) Uani 1 1 d . . .
C(210) C -0.0327(2) -0.0504(2) 0.32357(16) 0.0269(8) Uani 1 1 d . . .
C(211) C -0.0111(2) -0.11245(19) 0.37089(17) 0.0288(9) Uani 1 1 d . . .
C(213) C 0.1025(2) -0.14667(19) 0.43871(15) 0.0222(8) Uani 1 1 d . . .
C(214) C 0.1716(2) -0.14324(18) 0.48353(16) 0.0218(7) Uani 1 1 d . . .
C(215) C 0.2105(2) -0.2120(2) 0.50043(17) 0.0278(8) Uani 1 1 d . . .
C(216) C 0.2786(3) -0.2153(2) 0.54046(17) 0.0324(9) Uani 1 1 d . . .
C(217) C 0.3098(2) -0.1485(2) 0.56630(17) 0.0297(9) Uani 1 1 d . . .
C(218) C 0.2729(2) -0.0804(2) 0.55250(17) 0.0261(8) Uani 1 1 d . . .
C(219) C 0.2034(2) -0.07601(18) 0.51146(15) 0.0209(7) Uani 1 1 d . . .
C(311) C 0.1387(2) 0.50007(18) 0.77716(16) 0.0217(7) Uani 1 1 d . . .
C(312) C 0.0849(2) 0.5107(2) 0.82550(18) 0.0285(8) Uani 1 1 d . . .
C(313) C 0.0956(3) 0.5622(2) 0.87342(18) 0.0326(9) Uani 1 1 d . . .
C(314) C 0.1647(3) 0.6074(2) 0.87523(18) 0.0337(10) Uani 1 1 d . . .
C(315) C 0.2226(2) 0.59813(19) 0.83057(18) 0.0286(9) Uani 1 1 d . . .
C(316) C 0.2094(2) 0.54499(19) 0.78354(16) 0.0240(8) Uani 1 1 d . . .
C(321) C 0.1757(2) 0.44553(18) 0.65992(16) 0.0222(8) Uani 1 1 d . . .
C(322) C 0.1819(2) 0.51543(19) 0.63025(16) 0.0240(8) Uani 1 1 d . . .
C(323) C 0.2284(2) 0.5296(2) 0.57874(17) 0.0285(9) Uani 1 1 d . . .
C(324) C 0.2741(2) 0.4722(2) 0.55370(17) 0.0293(9) Uani 1 1 d . . .
C(325) C 0.2680(2) 0.4008(2) 0.57954(17) 0.0282(8) Uani 1 1 d . . .
C(326) C 0.2189(2) 0.38922(19) 0.63009(17) 0.0252(8) Uani 1 1 d . . .
C(331) C 0.1250(2) 0.35493(18) 0.75643(16) 0.0221(8) Uani 1 1 d . . .
C(332) C 0.2026(2) 0.32768(19) 0.77513(17) 0.0242(8) Uani 1 1 d . . .
C(333) C 0.2177(2) 0.2583(2) 0.80203(16) 0.0270(8) Uani 1 1 d . . .
C(334) C 0.1520(2) 0.21213(19) 0.81502(17) 0.0274(8) Uani 1 1 d . . .
C(335) C 0.0730(2) 0.2366(2) 0.80049(17) 0.0292(9) Uani 1 1 d . . .
C(336) C 0.0612(2) 0.30667(19) 0.77232(16) 0.0243(8) Uani 1 1 d . . .
C(341) C 0.0225(2) 0.45054(18) 0.68721(16) 0.0219(7) Uani 1 1 d . . .
C(342) C -0.0087(2) 0.39710(19) 0.64458(16) 0.0246(8) Uani 1 1 d . . .
C(343) C -0.0824(2) 0.4039(2) 0.61006(16) 0.0275(8) Uani 1 1 d . . .
C(344) C -0.1304(2) 0.4672(2) 0.61704(18) 0.0307(9) Uani 1 1 d . . .
C(345) C -0.1028(2) 0.5225(2) 0.65757(18) 0.0295(9) Uani 1 1 d . . .
C(346) C -0.0287(2) 0.51312(19) 0.69117(17) 0.0258(8) Uani 1 1 d . . .
C(911) C 0.5013(3) 0.3252(3) 0.5318(3) 0.0669(15) Uani 1 1 d . . .
C(912) C 0.9001(3) 0.0446(2) 0.87114(19) 0.0395(10) Uani 1 1 d . . .
B(3) B 0.1157(3) 0.4379(2) 0.72077(19) 0.0229(9) Uani 1 1 d . . .
H(12) H 0.1265 -0.1853 0.2477 0.033 Uiso 1 1 calc R . .
H(13) H 0.1684 -0.3035 0.2833 0.035 Uiso 1 1 calc R . .
H(14) H 0.2825 -0.3159 0.3547 0.040 Uiso 1 1 calc R . .
H(15) H 0.3495 -0.2089 0.3922 0.036 Uiso 1 1 calc R . .
H(17) H 0.3604 -0.0797 0.4060 0.033 Uiso 1 1 calc R . .
H(22) H 0.1497 0.2466 0.5245 0.035 Uiso 1 1 calc R . .
H(23) H 0.0970 0.3668 0.5040 0.042 Uiso 1 1 calc R . .
H(24) H -0.0177 0.3834 0.4353 0.041 Uiso 1 1 calc R . .
H(25) H -0.0799 0.2793 0.3861 0.034 Uiso 1 1 calc R . .
H(27) H -0.0889 0.1524 0.3642 0.029 Uiso 1 1 calc R . .
H(113) H 0.1686 0.2543 0.3359 0.036 Uiso 1 1 calc R . .
H(115) H 0.0542 0.3065 0.2862 0.047 Uiso 1 1 calc R . .
H(116) H -0.0681 0.2999 0.2254 0.051 Uiso 1 1 calc R . .
H(117) H -0.1076 0.1858 0.1790 0.049 Uiso 1 1 calc R . .
H(118) H -0.0226 0.0791 0.1894 0.043 Uiso 1 1 calc R . .
H(11A) H 0.2592 0.1082 0.4453 0.060 Uiso 1 1 calc R . .
H(11B) H 0.3453 0.1510 0.4572 0.060 Uiso 1 1 calc R . .
H(11C) H 0.3336 0.1956 0.3528 0.047 Uiso 1 1 calc R . .
H(11D) H 0.2664 0.2283 0.3988 0.047 Uiso 1 1 calc R . .
H(19A) H 0.3769 0.0306 0.4424 0.053 Uiso 1 1 calc R . .
H(19B) H 0.4025 0.0735 0.3801 0.053 Uiso 1 1 calc R . .
H(213) H 0.0866 -0.1959 0.4250 0.027 Uiso 1 1 calc R . .
H(215) H 0.1884 -0.2578 0.4833 0.033 Uiso 1 1 calc R . .
H(216) H 0.3043 -0.2624 0.5505 0.039 Uiso 1 1 calc R . .
H(217) H 0.3574 -0.1501 0.5940 0.036 Uiso 1 1 calc R . .
H(218) H 0.2950 -0.0356 0.5711 0.031 Uiso 1 1 calc R . .
H(21A) H 0.0192 -0.0319 0.3055 0.032 Uiso 1 1 calc R . .
H(21B) H -0.0677 -0.0722 0.2889 0.032 Uiso 1 1 calc R . .
H(21C) H -0.0605 -0.1235 0.3955 0.035 Uiso 1 1 calc R . .
H(21D) H 0.0033 -0.1590 0.3479 0.035 Uiso 1 1 calc R . .
H(29A) H -0.1054 0.0453 0.3161 0.032 Uiso 1 1 calc R . .
H(29B) H -0.1218 -0.0029 0.3780 0.032 Uiso 1 1 calc R . .
H(91A) H 0.4737 0.3294 0.5724 0.080 Uiso 1 1 calc R . .
H(91B) H 0.4699 0.3568 0.5007 0.080 Uiso 1 1 calc R . .
H(91C) H 0.9036 0.0422 0.8249 0.047 Uiso 1 1 calc R . .
H(91D) H 0.8662 0.0012 0.8846 0.047 Uiso 1 1 calc R . .

loop_
_atom_site_aniso_label
_atom_site_aniso_U_11
_atom_site_aniso_U_22
_atom_site_aniso_U_33
_atom_site_aniso_U_12
_atom_site_aniso_U_13
_atom_site_aniso_U_23
Re(1) 0.02624(8) 0.01973(8) 0.02077(8) 0.00038(5) 0.00593(6) -0.00223(5)
Re(2) 0.01645(7) 0.01991(7) 0.01693(7) -0.00198(5) 0.00042(5) -0.00182(5)
Cl(91) 0.0483(7) 0.0427(6) 0.0700(8) 0.0070(5) -0.0034(6) -0.0012(6)
Cl(92) 0.0549(11) 0.0626(10) 0.329(3) -0.0245(8) -0.0447(16) 0.0137(15)
Cl(93) 0.0546(7) 0.0365(6) 0.0436(6) 0.0083(5) 0.0038(5) 0.0020(5)
Cl(94) 0.0471(7) 0.0421(6) 0.0549(7) 0.0031(5) -0.0073(6) -0.0027(5)
F(312) 0.0301(13) 0.0449(14) 0.0377(13) -0.0075(10) 0.0109(11) -0.0029(10)
F(313) 0.0499(17) 0.0603(16) 0.0433(15) 0.0000(13) 0.0176(13) -0.0176(12)
F(314) 0.0624(18) 0.0468(15) 0.0476(15) -0.0003(13) -0.0009(13) -0.0273(12)
F(315) 0.0348(14) 0.0323(12) 0.0500(15) -0.0081(10) -0.0074(11) -0.0093(10)
F(316) 0.0243(12) 0.0405(13) 0.0302(12) -0.0083(9) 0.0008(10) -0.0040(9)
F(322) 0.0387(14) 0.0226(11) 0.0333(12) 0.0000(9) -0.0002(10) 0.0024(9)
F(323) 0.0508(15) 0.0308(12) 0.0331(12) -0.0111(10) 0.0021(11) 0.0098(10)
F(324) 0.0380(14) 0.0586(15) 0.0271(12) -0.0079(11) 0.0098(11) 0.0072(11)
F(325) 0.0391(14) 0.0469(14) 0.0345(13) 0.0116(11) 0.0141(11) -0.0015(10)
F(326) 0.0417(14) 0.0229(11) 0.0321(12) 0.0050(9) 0.0077(10) 0.0004(9)
F(332) 0.0198(12) 0.0355(12) 0.0379(13) -0.0027(9) -0.0020(10) 0.0090(10)
F(333) 0.0253(13) 0.0463(14) 0.0480(14) 0.0131(10) -0.0028(11) 0.0104(11)
F(334) 0.0511(16) 0.0242(11) 0.0460(14) 0.0046(10) -0.0068(12) 0.0123(10)
F(335) 0.0342(14) 0.0414(14) 0.0613(16) -0.0145(11) -0.0079(12) 0.0271(12)
F(336) 0.0194(12) 0.0401(13) 0.0457(14) -0.0022(9) -0.0005(10) 0.0175(10)
F(342) 0.0330(13) 0.0281(11) 0.0341(12) 0.0051(9) -0.0041(10) -0.0079(9)
F(343) 0.0430(15) 0.0487(14) 0.0392(14) -0.0059(11) -0.0110(12) -0.0143(11)
F(344) 0.0292(14) 0.0655(17) 0.0501(16) 0.0079(11) -0.0204(12) -0.0028(12)
F(345) 0.0348(14) 0.0392(13) 0.0609(16) 0.0159(11) -0.0129(12) -0.0033(12)
F(346) 0.0351(14) 0.0251(11) 0.0517(15) 0.0071(9) -0.0134(11) -0.0090(10)
O(1) 0.0453(18) 0.0301(15) 0.0389(16) 0.0012(12) 0.0197(14) 0.0025(12)
O(2) 0.0193(13) 0.0207(12) 0.0231(13) -0.0012(9) 0.0064(10) -0.0006(9)
O(3) 0.0230(19) 0.0235(17) 0.0217(18) -0.0021(14) 0.0033(15) 0.0013(14)
O(11) 0.0303(15) 0.0198(12) 0.0251(13) 0.0064(10) -0.0022(11) -0.0019(10)
O(21) 0.0218(14) 0.0240(12) 0.0216(13) 0.0013(10) -0.0026(10) -0.0007(10)
O(119) 0.0394(17) 0.0216(13) 0.0273(14) 0.0076(11) -0.0040(12) -0.0034(11)
O(219) 0.0216(13) 0.0208(12) 0.0273(13) -0.0020(10) -0.0052(11) -0.0022(10)
N(18) 0.0180(16) 0.0285(16) 0.0316(17) -0.0013(12) 0.0014(13) -0.0075(14)
N(28) 0.0142(15) 0.0275(16) 0.0156(14) -0.0008(11) 0.0011(12) -0.0015(12)
N(112) 0.0318(19) 0.0241(16) 0.0271(17) -0.0059(13) 0.0100(14) -0.0006(13)
N(212) 0.0216(16) 0.0235(15) 0.0191(15) -0.0025(12) 0.0010(12) -0.0057(12)
C(11) 0.027(2) 0.0241(18) 0.0159(17) 0.0036(14) 0.0066(15) -0.0023(14)
C(12) 0.031(2) 0.027(2) 0.0225(19) 0.0026(15) -0.0007(16) -0.0044(15)
C(13) 0.039(2) 0.0244(19) 0.026(2) 0.0009(16) 0.0068(18) -0.0040(15)
C(14) 0.042(3) 0.026(2) 0.032(2) 0.0081(17) 0.0062(19) 0.0027(17)
C(15) 0.027(2) 0.035(2) 0.029(2) 0.0072(16) -0.0015(17) 0.0040(17)
C(16) 0.026(2) 0.0251(19) 0.0244(19) 0.0026(15) 0.0042(16) -0.0029(15)
C(17) 0.0173(19) 0.037(2) 0.027(2) 0.0049(15) -0.0002(16) 0.0004(16)
C(19) 0.028(2) 0.045(3) 0.057(3) -0.0007(19) -0.008(2) -0.023(2)
C(21) 0.0219(19) 0.0240(18) 0.0196(18) 0.0012(14) 0.0082(15) -0.0022(14)
C(22) 0.032(2) 0.030(2) 0.025(2) 0.0005(16) -0.0025(17) -0.0033(16)
C(23) 0.042(3) 0.0225(19) 0.040(2) -0.0018(17) -0.005(2) -0.0047(17)
C(24) 0.041(3) 0.0232(19) 0.039(2) 0.0063(17) -0.003(2) 0.0023(17)
C(25) 0.025(2) 0.032(2) 0.028(2) 0.0025(16) -0.0003(16) 0.0019(16)
C(26) 0.0193(19) 0.0262(18) 0.0211(18) 0.0024(14) 0.0058(15) 0.0018(14)
C(27) 0.0182(19) 0.033(2) 0.0214(18) -0.0002(15) 0.0011(15) 0.0027(15)
C(29) 0.022(2) 0.031(2) 0.027(2) -0.0038(15) -0.0046(16) -0.0035(16)
C(110) 0.046(3) 0.047(3) 0.056(3) -0.011(2) -0.008(2) -0.009(2)
C(111) 0.043(3) 0.031(2) 0.044(3) -0.0136(18) 0.001(2) -0.0098(19)
C(113) 0.041(2) 0.0192(19) 0.031(2) -0.0039(16) 0.0166(18) -0.0014(16)
C(114) 0.037(2) 0.0246(19) 0.0239(19) 0.0046(16) 0.0130(17) 0.0013(15)
C(115) 0.051(3) 0.025(2) 0.042(2) 0.0099(18) 0.014(2) 0.0016(18)
C(116) 0.048(3) 0.036(2) 0.044(3) 0.020(2) 0.006(2) 0.002(2)
C(117) 0.043(3) 0.049(3) 0.031(2) 0.013(2) 0.002(2) 0.006(2)
C(118) 0.045(3) 0.037(2) 0.026(2) 0.0060(18) -0.0010(19) -0.0002(17)
C(119) 0.039(2) 0.0253(19) 0.0193(18) 0.0065(16) 0.0078(17) 0.0040(15)
C(210) 0.026(2) 0.035(2) 0.0199(18) -0.0055(16) -0.0016(16) -0.0045(15)
C(211) 0.026(2) 0.0267(19) 0.033(2) -0.0055(15) -0.0064(17) -0.0074(16)
C(213) 0.0219(19) 0.0252(19) 0.0196(18) -0.0048(14) 0.0032(15) -0.0044(14)
C(214) 0.025(2) 0.0212(18) 0.0195(18) -0.0034(14) 0.0044(15) -0.0011(14)
C(215) 0.035(2) 0.0235(19) 0.025(2) -0.0012(15) 0.0009(17) -0.0035(15)
C(216) 0.042(3) 0.025(2) 0.029(2) 0.0072(17) -0.0049(19) 0.0024(16)
C(217) 0.029(2) 0.034(2) 0.026(2) 0.0035(16) -0.0062(17) 0.0018(16)
C(218) 0.025(2) 0.0268(19) 0.0264(19) -0.0017(15) -0.0043(16) -0.0034(15)
C(219) 0.0237(19) 0.0220(18) 0.0174(17) -0.0008(14) 0.0031(14) -0.0009(14)
C(311) 0.0237(19) 0.0192(17) 0.0218(18) 0.0014(14) -0.0024(15) 0.0062(14)
C(312) 0.022(2) 0.030(2) 0.033(2) -0.0002(15) 0.0020(17) 0.0004(16)
C(313) 0.034(2) 0.036(2) 0.029(2) 0.0089(17) 0.0078(18) -0.0034(17)
C(314) 0.044(3) 0.028(2) 0.028(2) 0.0067(17) -0.0070(19) -0.0067(16)
C(315) 0.030(2) 0.0227(19) 0.033(2) -0.0010(15) -0.0076(18) 0.0025(16)
C(316) 0.022(2) 0.0278(19) 0.0221(18) 0.0029(14) -0.0012(15) -0.0003(15)
C(321) 0.0210(19) 0.0216(18) 0.0235(18) -0.0010(14) -0.0048(15) 0.0002(14)
C(322) 0.025(2) 0.0238(19) 0.0226(18) 0.0005(15) -0.0024(15) -0.0019(15)
C(323) 0.030(2) 0.031(2) 0.0242(19) -0.0096(16) -0.0057(17) 0.0073(16)
C(324) 0.027(2) 0.042(2) 0.0184(18) -0.0084(17) 0.0022(16) 0.0015(16)
C(325) 0.024(2) 0.037(2) 0.0237(19) 0.0018(16) 0.0003(16) 0.0019(16)
C(326) 0.024(2) 0.0267(19) 0.0250(19) -0.0014(15) 0.0016(16) 0.0032(15)
C(331) 0.025(2) 0.0211(18) 0.0197(18) 0.0001(14) -0.0001(15) -0.0006(14)
C(332) 0.0213(19) 0.0268(19) 0.0247(19) -0.0026(14) 0.0023(15) 0.0006(15)
C(333) 0.027(2) 0.030(2) 0.0235(19) 0.0070(16) -0.0060(16) 0.0023(15)
C(334) 0.035(2) 0.0218(19) 0.025(2) 0.0056(15) -0.0023(17) 0.0034(15)
C(335) 0.028(2) 0.031(2) 0.028(2) -0.0062(16) -0.0028(17) 0.0073(16)
C(336) 0.022(2) 0.0242(18) 0.0266(19) 0.0028(14) -0.0006(16) 0.0031(15)
C(341) 0.0227(19) 0.0208(17) 0.0222(18) -0.0016(14) 0.0007(15) 0.0053(14)
C(342) 0.024(2) 0.0243(19) 0.0253(19) 0.0031(14) 0.0022(16) 0.0028(15)
C(343) 0.025(2) 0.035(2) 0.0217(19) -0.0069(16) -0.0012(16) -0.0028(16)
C(344) 0.021(2) 0.040(2) 0.031(2) -0.0024(16) -0.0074(16) 0.0065(17)
C(345) 0.023(2) 0.030(2) 0.036(2) 0.0040(16) 0.0003(17) 0.0088(17)
C(346) 0.027(2) 0.0211(18) 0.029(2) -0.0024(15) -0.0020(16) 0.0001(15)
C(911) 0.048(3) 0.081(4) 0.072(4) 0.012(3) 0.015(3) 0.028(3)
C(912) 0.048(3) 0.038(2) 0.032(2) 0.0022(19) -0.006(2) -0.0047(18)
B(3) 0.021(2) 0.022(2) 0.025(2) -0.0011(15) -0.0021(17) 0.0039(16)

loop_
_geom_bond_atom_site_label_1
_geom_bond_atom_site_label_2
_geom_bond_distance
_geom_bond_site_symmetry_1
_geom_bond_site_symmetry_2
_geom_bond_publ_flag
Re(1) O(1) 1.676(3) . . ?
Re(1) O(11) 1.969(2) . . ?
Re(1) O(119) 1.976(2) . . ?
Re(1) N(18) 2.110(3) . . ?
Re(1) N(112) 2.112(3) . . ?
Re(1) O(2) 2.122(2) . . ?
Re(2) O(2) 1.753(2) . . ?
Re(2) O(3) 1.88424(14) . . ?
Re(2) O(21) 1.975(2) . . ?
Re(2) O(219) 1.980(2) . . ?
Re(2) N(28) 2.120(3) . . ?
Re(2) N(212) 2.131(3) . . ?
Cl(91) C(911) 1.728(5) . . ?
Cl(92) C(911) 1.727(6) . . ?
Cl(93) C(912) 1.760(4) . . ?
Cl(94) C(912) 1.766(4) . . ?
F(312) C(312) 1.367(4) . . ?
F(313) C(313) 1.350(5) . . ?
F(314) C(314) 1.347(4) . . ?
F(315) C(315) 1.341(4) . . ?
F(316) C(316) 1.350(4) . . ?
F(322) C(322) 1.356(4) . . ?
F(323) C(323) 1.344(4) . . ?
F(324) C(324) 1.335(4) . . ?
F(325) C(325) 1.353(4) . . ?
F(326) C(326) 1.362(4) . . ?
F(332) C(332) 1.358(4) . . ?
F(333) C(333) 1.350(4) . . ?
F(334) C(334) 1.346(4) . . ?
F(335) C(335) 1.337(4) . . ?
F(336) C(336) 1.358(4) . . ?
F(342) C(342) 1.359(4) . . ?
F(343) C(343) 1.344(4) . . ?
F(344) C(344) 1.344(4) . . ?
F(345) C(345) 1.350(4) . . ?
F(346) C(346) 1.360(4) . . ?
O(3) Re(2) 1.88423(14) . 3_556 ?
O(11) C(11) 1.347(4) . . ?
O(21) C(21) 1.344(4) . . ?
O(119) C(119) 1.346(4) . . ?
O(219) C(219) 1.330(4) . . ?
N(18) C(17) 1.284(4) . . ?
N(18) C(19) 1.481(4) . . ?
N(28) C(27) 1.289(4) . . ?
N(28) C(29) 1.488(4) . . ?
N(112) C(113) 1.276(5) . . ?
N(112) C(111) 1.474(5) . . ?
N(212) C(213) 1.285(4) . . ?
N(212) C(211) 1.484(4) . . ?
C(11) C(12) 1.388(5) . . ?
C(11) C(16) 1.406(5) . . ?
C(12) C(13) 1.375(5) . . ?
C(13) C(14) 1.396(5) . . ?
C(14) C(15) 1.362(5) . . ?
C(15) C(16) 1.408(5) . . ?
C(16) C(17) 1.439(5) . . ?
C(19) C(110) 1.475(6) . . ?
C(21) C(22) 1.399(5) . . ?
C(21) C(26) 1.407(5) . . ?
C(22) C(23) 1.382(5) . . ?
C(23) C(24) 1.383(5) . . ?
C(24) C(25) 1.380(5) . . ?
C(25) C(26) 1.414(5) . . ?
C(26) C(27) 1.441(5) . . ?
C(29) C(210) 1.513(5) . . ?
C(110) C(111) 1.473(6) . . ?
C(113) C(114) 1.443(5) . . ?
C(114) C(119) 1.400(5) . . ?
C(114) C(115) 1.410(5) . . ?
C(115) C(116) 1.372(6) . . ?
C(116) C(117) 1.377(6) . . ?
C(117) C(118) 1.394(5) . . ?
C(118) C(119) 1.393(5) . . ?
C(210) C(211) 1.521(5) . . ?
C(213) C(214) 1.439(5) . . ?
C(214) C(215) 1.409(5) . . ?
C(214) C(219) 1.416(4) . . ?
C(215) C(216) 1.365(5) . . ?
C(216) C(217) 1.389(5) . . ?
C(217) C(218) 1.369(5) . . ?
C(218) C(219) 1.395(5) . . ?
C(311) C(312) 1.385(5) . . ?
C(311) C(316) 1.392(5) . . ?
C(311) B(3) 1.660(5) . . ?
C(312) C(313) 1.373(5) . . ?
C(313) C(314) 1.371(6) . . ?
C(314) C(315) 1.368(6) . . ?
C(315) C(316) 1.384(5) . . ?
C(321) C(326) 1.384(5) . . ?
C(321) C(322) 1.394(5) . . ?
C(321) B(3) 1.653(6) . . ?
C(322) C(323) 1.375(5) . . ?
C(323) C(324) 1.375(5) . . ?
C(324) C(325) 1.381(5) . . ?
C(325) C(326) 1.377(5) . . ?
C(331) C(332) 1.385(5) . . ?
C(331) C(336) 1.389(5) . . ?
C(331) B(3) 1.655(5) . . ?
C(332) C(333) 1.372(5) . . ?
C(333) C(334) 1.374(5) . . ?
C(334) C(335) 1.368(5) . . ?
C(335) C(336) 1.386(5) . . ?
C(341) C(346) 1.385(5) . . ?
C(341) C(342) 1.390(5) . . ?
C(341) B(3) 1.654(5) . . ?
C(342) C(343) 1.378(5) . . ?
C(343) C(344) 1.373(5) . . ?
C(344) C(345) 1.368(5) . . ?
C(345) C(346) 1.377(5) . . ?
